data_4073609
loop_
_publ_author_name
'Sangtrirutnugul, Preeyanuch'
'Tilley, T. Don'

_publ_section_title
;
 Silyl Derivatives of [Bis(8-quinolyl)methylsilyl]iridium(III)
 Complexes:&#x00A0; Catalytic Redistribution of Arylsilanes and
 Dehydrogenative Arene Silylation
;
_journal_issue 23
_journal_name_full Organometallics
_journal_page_first 5557
_journal_paper_doi 10.1021/om700494q
_journal_volume 26
_journal_year 2007
_chemical_formula_moiety 'C28 H42 Ir N2 P3 Si, C H2 Cl2, Cl '
_chemical_formula_sum 'C29 H44 Cl3 Ir N2 P3 Si'
_chemical_formula_weight 840.27
_space_group_IT_number 2
_symmetry_cell_setting triclinic
_symmetry_Int_Tables_number 2
_symmetry_space_group_name_Hall '-P 1'
_symmetry_space_group_name_H-M 'P -1'
_audit_creation_date 'Wed May  9 15:53:12 2007'
_audit_creation_method 'by teXsan'
_cell_angle_alpha 87.398(1)
_cell_angle_beta 76.661(1)
_cell_angle_gamma 66.764(1)
_cell_formula_units_Z 2
_cell_length_a 11.3836(8)
_cell_length_b 12.8864(9)
_cell_length_c 13.3337(10)
_cell_measurement_reflns_used 3897
_cell_measurement_temperature 127.2
_cell_measurement_theta_max 24.6
_cell_measurement_theta_min 2.24
_cell_volume 1746.5(2)
_computing_cell_refinement 'Bruker-AXS SAINT v6.40'
_computing_data_collection 'Bruker-AXS SMART v5.054'
_computing_data_reduction 'Bruker-AXS SAINT v6.40'
_computing_publication_material teXsan
_computing_structure_refinement teXsan
_computing_structure_solution SIR97
_diffrn_measured_fraction_theta_full 0.9282
_diffrn_measured_fraction_theta_max 0.9282
_diffrn_measurement_device_type 'Bruker SMART 1000'
_diffrn_measurement_method \w-scans
_diffrn_radiation_type 'Mo K\a'
_diffrn_radiation_wavelength 0.7107
_diffrn_reflns_av_R_equivalents 0.039
_diffrn_reflns_limit_h_max 13
_diffrn_reflns_limit_h_min 0
_diffrn_reflns_limit_k_max 15
_diffrn_reflns_limit_k_min -13
_diffrn_reflns_limit_l_max 15
_diffrn_reflns_limit_l_min -15
_diffrn_reflns_number 8809
_diffrn_reflns_theta_full 24.63
_diffrn_reflns_theta_max 24.63
_diffrn_standards_decay_% 0
_diffrn_standards_interval_count 0
_diffrn_standards_interval_time 0
_diffrn_standards_number 0
_exptl_absorpt_coefficient_mu 4.256
_exptl_absorpt_correction_T_max 0.843
_exptl_absorpt_correction_T_min 0.481
_exptl_absorpt_correction_type empirical
_exptl_absorpt_process_details 'Blessing, 1995'
_exptl_crystal_colour Yellow
_exptl_crystal_density_diffrn 1.598
_exptl_crystal_density_method 'not measured'
_exptl_crystal_description plate
_exptl_crystal_F_000 838.00
_exptl_crystal_size_max 0.180
_exptl_crystal_size_mid 0.140
_exptl_crystal_size_min 0.040
_refine_diff_density_max 1.44
_refine_diff_density_min -2.20
_refine_ls_extinction_method none
_refine_ls_goodness_of_fit_ref 1.754
_refine_ls_hydrogen_treatment constr
_refine_ls_number_parameters 352
_refine_ls_number_reflns 4438
_refine_ls_R_factor_all 0.0417
_refine_ls_R_factor_gt 0.0417
_refine_ls_shift/su_max 0.0105
_refine_ls_structure_factor_coef F
_refine_ls_weighting_details 'w = 1/[\s^2^(Fo) + 0.00022|Fo|^2^]'
_refine_ls_weighting_scheme calc
_refine_ls_wR_factor_all 0.0619
_refine_ls_wR_factor_ref 0.0619
_reflns_number_gt 4438
_reflns_number_total 5532
_reflns_threshold_expression F^2^>3.0\s(F^2^)
_cod_data_source_file om700494q-file003.cif
_cod_data_source_block nuch20
_cod_original_cell_volume 1746.6(2)
_cod_original_sg_symbol_Hall '-P 1       '
_cod_original_sg_symbol_H-M 'P -1       '
_cod_original_formula_sum 'C29 H44 Cl3 Ir N2 P3 Si '
_cod_database_code 4073609

loop_
_symmetry_equiv_pos_as_xyz
x,y,z
-x,-y,-z

loop_
_atom_site_label
_atom_site_type_symbol
_atom_site_fract_x
_atom_site_fract_y
_atom_site_fract_z
_atom_site_U_iso_or_equiv
_atom_site_adp_type
_atom_site_occupancy
_atom_site_calc_flag
Ir(1) Ir 0.63126(4) 0.29269(4) 0.29759(3) 0.0127(1) Uani 1.00 d
Cl(1) Cl 0.7906(3) 0.4876(2) -0.0641(2) 0.0296(8) Uani 1.00 d
Cl(2) Cl 0.7970(4) 0.8451(3) -0.1055(3) 0.058(1) Uani 1.00 d
Cl(3) Cl 0.6014(4) 0.8226(4) 0.0688(4) 0.082(2) Uani 1.00 d
P(1) P 0.5049(3) 0.4874(2) 0.2701(2) 0.0175(8) Uani 1.00 d
P(2) P 0.4524(3) 0.2496(2) 0.3437(2) 0.0189(8) Uani 1.00 d
P(3) P 0.7041(3) 0.1988(2) 0.1329(2) 0.0174(8) Uani 1.00 d
Si(1) Si 0.7663(3) 0.1542(2) 0.3931(2) 0.0153(8) Uani 1.00 d
N(1) N 0.8015(8) 0.3358(7) 0.2675(7) 0.018(2) Uani 1.00 d
N(2) N 0.7572(9) -0.0706(8) 0.3419(7) 0.025(3) Uani 1.00 d
C(1) C 0.830(1) 0.3935(9) 0.1845(8) 0.022(3) Uani 1.00 d
C(2) C 0.922(1) 0.4413(9) 0.1742(8) 0.022(3) Uani 1.00 d
C(3) C 0.9823(10) 0.4373(9) 0.2528(9) 0.022(3) Uani 1.00 d
C(4) C 0.9572(9) 0.3745(9) 0.3390(8) 0.018(3) Uani 1.00 d
C(5) C 1.0171(9) 0.3635(9) 0.4241(9) 0.022(3) Uani 1.00 d
C(6) C 1.0018(10) 0.2918(10) 0.4998(8) 0.021(3) Uani 1.00 d
C(7) C 0.9277(10) 0.2275(9) 0.4943(8) 0.020(3) Uani 1.00 d
C(8) C 0.8626(9) 0.2388(8) 0.4172(8) 0.014(3) Uani 1.00 d
C(9) C 0.8733(9) 0.3181(8) 0.3413(8) 0.016(3) Uani 1.00 d
C(10) C 0.732(1) -0.157(1) 0.3190(9) 0.030(4) Uani 1.00 d
C(11) C 0.823(1) -0.2556(10) 0.2622(10) 0.034(4) Uani 1.00 d
C(12) C 0.947(1) -0.2631(9) 0.2265(9) 0.028(3) Uani 1.00 d
C(13) C 0.980(1) -0.1732(9) 0.2482(8) 0.021(3) Uani 1.00 d
C(14) C 1.108(1) -0.1768(10) 0.2146(8) 0.028(3) Uani 1.00 d
C(15) C 1.134(1) -0.0874(10) 0.2360(9) 0.027(3) Uani 1.00 d
C(16) C 1.034(1) 0.0103(9) 0.2907(8) 0.022(3) Uani 1.00 d
C(17) C 0.9073(10) 0.0196(9) 0.3266(8) 0.017(3) Uani 1.00 d
C(18) C 0.8817(10) -0.0773(9) 0.3055(8) 0.020(3) Uani 1.00 d
C(19) C 0.698(1) 0.1150(9) 0.5243(8) 0.021(3) Uani 1.00 d
C(20) C 0.489(1) 0.5436(9) 0.1447(9) 0.028(3) Uani 1.00 d
C(21) C 0.570(1) 0.5776(10) 0.322(1) 0.043(4) Uani 1.00 d
C(22) C 0.333(1) 0.5559(10) 0.3429(10) 0.035(4) Uani 1.00 d
C(23) C 0.343(1) 0.2899(10) 0.2548(9) 0.026(3) Uani 1.00 d
C(24) C 0.345(1) 0.3135(10) 0.4682(8) 0.024(3) Uani 1.00 d
C(25) C 0.466(1) 0.1050(10) 0.3629(10) 0.030(4) Uani 1.00 d
C(26) C 0.633(1) 0.2761(9) 0.0305(8) 0.021(3) Uani 1.00 d
C(27) C 0.687(1) 0.0660(10) 0.1194(9) 0.034(4) Uani 1.00 d
C(28) C 0.880(1) 0.1528(10) 0.0739(9) 0.028(3) Uani 1.00 d
C(29) C 0.765(1) 0.758(1) -0.007(1) 0.054(5) Uani 1.00 d
H(1) H 0.5164 0.0600 0.3016 0.0362 Uiso 1.00 calc
H(2) H 0.3804 0.1044 0.3789 0.0362 Uiso 1.00 calc
H(3) H 0.2680 0.2729 0.2836 0.0305 Uiso 1.00 calc
H(4) H 0.3875 0.2498 0.1908 0.0305 Uiso 1.00 calc
H(5) H 0.5731 0.5207 0.0994 0.0343 Uiso 1.00 calc
H(6) H 0.6617 0.2264 -0.0293 0.0254 Uiso 1.00 calc
H(7) H 0.6598 0.3367 0.0145 0.0254 Uiso 1.00 calc
H(8) H 0.5398 0.3042 0.0517 0.0254 Uiso 1.00 calc
H(9) H 0.4358 0.5159 0.1176 0.0343 Uiso 1.00 calc
H(10) H 0.4484 0.6239 0.1515 0.0343 Uiso 1.00 calc
H(11) H 0.3143 0.3691 0.2458 0.0305 Uiso 1.00 calc
H(12) H 0.5072 0.0763 0.4181 0.0362 Uiso 1.00 calc
H(13) H 0.6648 0.0591 0.5168 0.0252 Uiso 1.00 calc
H(14) H 0.8244 0.7445 0.0367 0.0641 Uiso 1.00 calc
H(15) H 0.7215 0.0167 0.1698 0.0417 Uiso 1.00 calc
H(16) H 0.7346 0.0318 0.0522 0.0417 Uiso 1.00 calc
H(17) H 0.9046 0.2158 0.0685 0.0327 Uiso 1.00 calc
H(18) H 0.3301 0.5615 0.4142 0.0429 Uiso 1.00 calc
H(19) H 0.5971 0.0800 0.1275 0.0417 Uiso 1.00 calc
H(20) H 0.2934 0.6290 0.3188 0.0429 Uiso 1.00 calc
H(21) H 0.2859 0.5115 0.3332 0.0429 Uiso 1.00 calc
H(22) H 0.9301 0.0984 0.1151 0.0327 Uiso 1.00 calc
H(23) H 0.8995 0.1191 0.0066 0.0327 Uiso 1.00 calc
H(24) H 0.6291 0.1799 0.5610 0.0252 Uiso 1.00 calc
H(25) H 0.7656 0.0852 0.5608 0.0252 Uiso 1.00 calc
H(26) H 0.7766 0.6879 -0.0366 0.0641 Uiso 1.00 calc
H(27) H 0.3321 0.3904 0.4726 0.0286 Uiso 1.00 calc
H(28) H 0.5230 0.6541 0.3094 0.0512 Uiso 1.00 calc
H(29) H 0.6604 0.5552 0.2902 0.0512 Uiso 1.00 calc
H(30) H 0.5599 0.5694 0.3947 0.0512 Uiso 1.00 calc
H(31) H 0.2632 0.3075 0.4746 0.0286 Uiso 1.00 calc
H(32) H 0.3849 0.2745 0.5216 0.0286 Uiso 1.00 calc
H(33) H 0.7849 0.4010 0.1299 0.0251 Uiso 1.00 calc
H(34) H 0.9446 0.4768 0.1114 0.0246 Uiso 1.00 calc
H(35) H 1.0400 0.4768 0.2503 0.0270 Uiso 1.00 calc
H(36) H 1.0688 0.4073 0.4274 0.0271 Uiso 1.00 calc
H(37) H 1.0420 0.2853 0.5577 0.0245 Uiso 1.00 calc
H(38) H 0.9224 0.1739 0.5463 0.0232 Uiso 1.00 calc
H(39) H 0.6428 -0.1518 0.3435 0.0348 Uiso 1.00 calc
H(40) H 0.7989 -0.3163 0.2484 0.0407 Uiso 1.00 calc
H(41) H 1.0136 -0.3299 0.1864 0.0352 Uiso 1.00 calc
H(42) H 1.1766 -0.2429 0.1762 0.0338 Uiso 1.00 calc
H(43) H 1.2220 -0.0908 0.2137 0.0328 Uiso 1.00 calc
H(44) H 1.0563 0.0734 0.3045 0.0269 Uiso 1.00 calc

loop_
_atom_site_aniso_label
_atom_site_aniso_U_11
_atom_site_aniso_U_22
_atom_site_aniso_U_33
_atom_site_aniso_U_12
_atom_site_aniso_U_13
_atom_site_aniso_U_23
Ir(1) 0.0126(2) 0.0155(2) 0.0106(2) -0.0055(2) -0.0050(2) 0.0052(2)
Cl(1) 0.031(2) 0.034(2) 0.023(2) -0.016(1) -0.001(1) 0.008(1)
Cl(2) 0.088(3) 0.052(2) 0.049(2) -0.038(2) -0.021(2) 0.003(2)
Cl(3) 0.077(3) 0.088(3) 0.099(4) -0.056(3) -0.006(3) -0.018(3)
P(1) 0.018(1) 0.017(2) 0.017(2) -0.004(1) -0.007(1) 0.003(1)
P(2) 0.016(1) 0.025(2) 0.019(2) -0.010(1) -0.006(1) 0.006(1)
P(3) 0.021(1) 0.017(2) 0.014(2) -0.007(1) -0.007(1) 0.005(1)
Si(1) 0.014(1) 0.020(2) 0.012(2) -0.006(1) -0.005(1) 0.007(1)
N(1) 0.016(5) 0.012(5) 0.025(6) -0.004(4) -0.008(4) 0.005(4)
N(2) 0.032(6) 0.021(5) 0.024(6) -0.011(5) -0.009(4) 0.006(4)
C(1) 0.025(6) 0.025(7) 0.014(6) -0.006(5) -0.010(5) 0.011(5)
C(2) 0.022(6) 0.027(7) 0.022(7) -0.017(5) -0.003(5) 0.015(5)
C(3) 0.015(6) 0.022(6) 0.032(7) -0.011(5) -0.007(5) 0.011(5)
C(4) 0.011(5) 0.018(6) 0.021(6) -0.002(5) -0.004(4) 0.002(5)
C(5) 0.011(5) 0.027(7) 0.029(7) -0.007(5) -0.007(5) -0.003(5)
C(6) 0.011(5) 0.037(7) 0.017(6) -0.012(5) -0.003(5) 0.010(5)
C(7) 0.020(6) 0.026(6) 0.017(6) -0.010(5) -0.009(5) 0.010(5)
C(8) 0.012(5) 0.016(6) 0.010(6) -0.004(4) 0.000(4) -0.001(4)
C(9) 0.011(5) 0.016(6) 0.018(6) -0.005(5) -0.002(4) 0.004(5)
C(10) 0.036(7) 0.032(7) 0.031(7) -0.023(6) -0.012(6) 0.015(6)
C(11) 0.053(9) 0.020(7) 0.032(8) -0.016(6) -0.013(6) 0.005(6)
C(12) 0.039(7) 0.015(6) 0.022(7) -0.003(6) -0.003(5) 0.006(5)
C(13) 0.028(6) 0.021(6) 0.011(6) -0.007(5) -0.003(5) 0.007(5)
C(14) 0.024(6) 0.027(7) 0.015(7) 0.004(5) 0.002(5) 0.008(5)
C(15) 0.025(6) 0.034(7) 0.020(7) -0.010(6) -0.003(5) 0.007(6)
C(16) 0.022(6) 0.024(6) 0.015(6) -0.005(5) -0.005(5) 0.004(5)
C(17) 0.020(6) 0.020(6) 0.010(6) -0.007(5) -0.003(4) 0.006(5)
C(18) 0.020(6) 0.019(6) 0.018(6) -0.001(5) -0.010(5) 0.009(5)
C(19) 0.029(6) 0.024(6) 0.017(6) -0.016(5) -0.010(5) 0.013(5)
C(20) 0.027(6) 0.018(6) 0.030(7) 0.003(5) -0.011(5) 0.009(5)
C(21) 0.054(9) 0.017(7) 0.07(1) -0.012(7) -0.031(8) -0.007(7)
C(22) 0.026(7) 0.028(7) 0.034(8) 0.004(6) 0.002(6) 0.005(6)
C(23) 0.020(6) 0.034(7) 0.026(7) -0.011(6) -0.010(5) -0.000(6)
C(24) 0.022(6) 0.043(8) 0.010(6) -0.016(6) -0.004(5) 0.011(5)
C(25) 0.030(7) 0.029(7) 0.040(8) -0.017(6) -0.013(6) 0.010(6)
C(26) 0.032(6) 0.026(6) 0.009(6) -0.015(5) -0.007(5) 0.008(5)
C(27) 0.062(9) 0.023(7) 0.022(7) -0.023(7) -0.011(6) 0.006(6)
C(28) 0.017(6) 0.038(8) 0.018(7) -0.003(5) 0.002(5) 0.001(6)
C(29) 0.07(1) 0.06(1) 0.043(10) -0.035(9) -0.024(8) 0.013(8)

loop_
_atom_type_symbol
_atom_type_description
_atom_type_scat_dispersion_real
_atom_type_scat_dispersion_imag
_atom_type_scat_source
C C 0.003 0.002
;International Tables for Crystallography
(1992, Vol. C, Tables 4.2.6.8 and 6.1.1.1)
;
H H 0.000 0.000
;International Tables for Crystallography
(1992, Vol. C, Table 6.1.1.2)
;
Cl Cl 0.148 0.159
;International Tables for Crystallography
(1992, Vol. C, Tables 4.2.6.8 and 6.1.1.1)
;
Si Si 0.082 0.070
;International Tables for Crystallography
(1992, Vol. C, Tables 4.2.6.8 and 6.1.1.1)
;
Ir Ir -1.444 7.990
;International Tables for Crystallography
(1992, Vol. C, Tables 4.2.6.8 and 6.1.1.1)
;
P P 0.102 0.094
;International Tables for Crystallography
(1992, Vol. C, Tables 4.2.6.8 and 6.1.1.1)
;
N N 0.006 0.003
;International Tables for Crystallography
(1992, Vol. C, Tables 4.2.6.8 and 6.1.1.1)
;

loop_
_geom_angle_atom_site_label_1
_geom_angle_atom_site_label_2
_geom_angle_atom_site_label_3
_geom_angle
_geom_angle_publ_flag
P(1) Ir(1) P(2) 93.63(10) ?
P(1) Ir(1) P(3) 105.16(9) ?
P(1) Ir(1) Si(1) 150.27(10) ?
P(1) Ir(1) N(1) 87.0(2) ?
P(2) Ir(1) P(3) 94.34(10) ?
P(2) Ir(1) Si(1) 97.66(10) ?
P(2) Ir(1) N(1) 175.1(2) ?
P(3) Ir(1) Si(1) 101.31(10) ?
P(3) Ir(1) N(1) 90.2(2) ?
Si(1) Ir(1) N(1) 79.5(2) ?
Ir(1) P(1) C(20) 124.4(4) ?
Ir(1) P(1) C(21) 109.0(4) ?
Ir(1) P(1) C(22) 119.3(4) ?
C(20) P(1) C(21) 102.3(6) ?
C(20) P(1) C(22) 99.7(5) ?
C(21) P(1) C(22) 97.8(6) ?
Ir(1) P(2) C(23) 115.9(4) ?
Ir(1) P(2) C(24) 114.1(4) ?
Ir(1) P(2) C(25) 122.0(4) ?
C(23) P(2) C(24) 104.2(5) ?
C(23) P(2) C(25) 99.1(5) ?
C(24) P(2) C(25) 98.6(5) ?
Ir(1) P(3) C(26) 117.3(4) ?
Ir(1) P(3) C(27) 119.0(4) ?
Ir(1) P(3) C(28) 115.9(4) ?
C(26) P(3) C(27) 101.1(5) ?
C(26) P(3) C(28) 101.3(5) ?
C(27) P(3) C(28) 99.1(6) ?
Ir(1) Si(1) C(8) 96.4(3) ?
Ir(1) Si(1) C(17) 121.4(3) ?
Ir(1) Si(1) C(19) 122.3(3) ?
C(8) Si(1) C(17) 100.3(4) ?
C(8) Si(1) C(19) 105.1(5) ?
C(17) Si(1) C(19) 106.5(5) ?
Ir(1) N(1) C(1) 122.2(7) ?
Ir(1) N(1) C(9) 119.3(7) ?
C(1) N(1) C(9) 117.8(9) ?
C(10) N(2) C(18) 117.2(10) ?
N(1) C(1) C(2) 123.0(9) ?
C(1) C(2) C(3) 119.9(10) ?
C(2) C(3) C(4) 118.1(9) ?
C(3) C(4) C(5) 122.3(9) ?
C(3) C(4) C(9) 119.8(9) ?
C(5) C(4) C(9) 117.9(10) ?
C(4) C(5) C(6) 120.2(10) ?
C(5) C(6) C(7) 120.4(9) ?
C(6) C(7) C(8) 122.0(9) ?
Si(1) C(8) C(7) 127.8(8) ?
Si(1) C(8) C(9) 114.7(7) ?
C(7) C(8) C(9) 117.3(9) ?
N(1) C(9) C(4) 120.4(9) ?
N(1) C(9) C(8) 117.9(9) ?
C(4) C(9) C(8) 121.7(9) ?
N(2) C(10) C(11) 125(1) ?
C(10) C(11) C(12) 117(1) ?
C(11) C(12) C(13) 119(1) ?
C(12) C(13) C(14) 122(1) ?
C(12) C(13) C(18) 118.8(10) ?
C(14) C(13) C(18) 118(1) ?
C(13) C(14) C(15) 119(1) ?
C(14) C(15) C(16) 121(1) ?
C(15) C(16) C(17) 122(1) ?
Si(1) C(17) C(16) 123.8(8) ?
Si(1) C(17) C(18) 120.1(7) ?
C(16) C(17) C(18) 116.0(9) ?
N(2) C(18) C(13) 121.3(10) ?
N(2) C(18) C(17) 117.0(9) ?
C(13) C(18) C(17) 121.7(10) ?
Cl(2) C(29) Cl(3) 110.9(8) ?
N(1) C(1) H(33) 118.155 no
C(2) C(1) H(33) 118.882 no
C(1) C(2) H(34) 120.145 no
C(3) C(2) H(34) 119.906 no
C(2) C(3) H(35) 121.210 no
C(4) C(3) H(35) 120.725 no
C(4) C(5) H(36) 119.360 no
C(6) C(5) H(36) 120.459 no
C(5) C(6) H(37) 119.730 no
C(7) C(6) H(37) 119.920 no
C(6) C(7) H(38) 119.129 no
C(8) C(7) H(38) 118.891 no
N(2) C(10) H(39) 117.306 no
C(11) C(10) H(39) 117.327 no
C(10) C(11) H(40) 121.502 no
C(12) C(11) H(40) 120.796 no
C(11) C(12) H(41) 120.439 no
C(13) C(12) H(41) 119.975 no
C(13) C(14) H(42) 119.632 no
C(15) C(14) H(42) 120.521 no
C(14) C(15) H(43) 119.465 no
C(16) C(15) H(43) 119.362 no
C(15) C(16) H(44) 118.964 no
C(17) C(16) H(44) 118.742 no
Si(1) C(19) H(13) 109.195 no
Si(1) C(19) H(24) 109.536 no
Si(1) C(19) H(25) 109.546 no
H(13) C(19) H(24) 109.387 no
H(13) C(19) H(25) 109.278 no
H(24) C(19) H(25) 109.883 no
P(1) C(20) H(5) 109.431 no
P(1) C(20) H(9) 109.521 no
P(1) C(20) H(10) 109.415 no
H(5) C(20) H(9) 109.558 no
H(5) C(20) H(10) 109.422 no
H(9) C(20) H(10) 109.480 no
P(1) C(21) H(28) 109.824 no
P(1) C(21) H(29) 109.510 no
P(1) C(21) H(30) 109.375 no
H(28) C(21) H(29) 109.693 no
H(28) C(21) H(30) 109.425 no
H(29) C(21) H(30) 108.997 no
P(1) C(22) H(18) 109.364 no
P(1) C(22) H(20) 109.526 no
P(1) C(22) H(21) 109.321 no
H(18) C(22) H(20) 109.690 no
H(18) C(22) H(21) 109.339 no
H(20) C(22) H(21) 109.587 no
P(2) C(23) H(3) 109.097 no
P(2) C(23) H(4) 109.689 no
P(2) C(23) H(11) 109.168 no
H(3) C(23) H(4) 109.915 no
H(3) C(23) H(11) 108.999 no
H(4) C(23) H(11) 109.951 no
P(2) C(24) H(27) 109.407 no
P(2) C(24) H(31) 109.163 no
P(2) C(24) H(32) 109.015 no
H(27) C(24) H(31) 109.983 no
H(27) C(24) H(32) 109.785 no
H(31) C(24) H(32) 109.468 no
P(2) C(25) H(1) 109.356 no
P(2) C(25) H(2) 109.079 no
P(2) C(25) H(12) 109.430 no
H(1) C(25) H(2) 109.423 no
H(1) C(25) H(12) 110.010 no
H(2) C(25) H(12) 109.525 no
P(3) C(26) H(6) 109.056 no
P(3) C(26) H(7) 109.492 no
P(3) C(26) H(8) 109.508 no
H(6) C(26) H(7) 109.294 no
H(6) C(26) H(8) 109.392 no
H(7) C(26) H(8) 110.081 no
P(3) C(27) H(15) 109.523 no
P(3) C(27) H(16) 109.123 no
P(3) C(27) H(19) 109.581 no
H(15) C(27) H(16) 109.225 no
H(15) C(27) H(19) 110.030 no
H(16) C(27) H(19) 109.341 no
P(3) C(28) H(17) 110.047 no
P(3) C(28) H(22) 109.833 no
P(3) C(28) H(23) 109.758 no
H(17) C(28) H(22) 109.259 no
H(17) C(28) H(23) 109.112 no
H(22) C(28) H(23) 108.808 no
Cl(2) C(29) H(14) 108.849 no
Cl(2) C(29) H(26) 109.093 no
Cl(3) C(29) H(14) 109.105 no
Cl(3) C(29) H(26) 109.339 no
H(14) C(29) H(26) 109.523 no

loop_
_geom_bond_atom_site_label_1
_geom_bond_atom_site_label_2
_geom_bond_distance
_geom_bond_publ_flag
Ir(1) P(1) 2.411(3) yes
Ir(1) P(2) 2.262(3) yes
Ir(1) P(3) 2.363(3) yes
Ir(1) Si(1) 2.388(3) yes
Ir(1) N(1) 2.166(8) yes
Cl(2) C(29) 1.77(2) yes
Cl(3) C(29) 1.78(2) yes
P(1) C(20) 1.81(1) yes
P(1) C(21) 1.83(1) yes
P(1) C(22) 1.84(1) yes
P(2) C(23) 1.83(1) yes
P(2) C(24) 1.82(1) yes
P(2) C(25) 1.82(1) yes
P(3) C(26) 1.81(1) yes
P(3) C(27) 1.82(1) yes
P(3) C(28) 1.84(1) yes
Si(1) C(8) 1.906(10) yes
Si(1) C(17) 1.91(1) yes
Si(1) C(19) 1.88(1) yes
N(1) C(1) 1.35(1) yes
N(1) C(9) 1.38(1) yes
N(2) C(10) 1.32(1) yes
N(2) C(18) 1.36(1) yes
C(1) C(2) 1.39(1) yes
C(2) C(3) 1.37(1) yes
C(3) C(4) 1.42(1) yes
C(4) C(5) 1.43(1) yes
C(4) C(9) 1.41(1) yes
C(5) C(6) 1.37(2) yes
C(6) C(7) 1.41(1) yes
C(7) C(8) 1.37(1) yes
C(8) C(9) 1.43(1) yes
C(10) C(11) 1.40(2) yes
C(11) C(12) 1.35(2) yes
C(12) C(13) 1.41(1) yes
C(13) C(14) 1.40(2) yes
C(13) C(18) 1.40(1) yes
C(14) C(15) 1.35(2) yes
C(15) C(16) 1.41(1) yes
C(16) C(17) 1.37(1) yes
C(17) C(18) 1.44(1) yes
C(1) H(33) 0.965 no
C(2) H(34) 0.966 no
C(3) H(35) 0.971 no
C(5) H(36) 0.972 no
C(6) H(37) 0.969 no
C(7) H(38) 0.965 no
C(10) H(39) 0.967 no
C(11) H(40) 0.963 no
C(12) H(41) 0.970 no
C(14) H(42) 0.964 no
C(15) H(43) 0.964 no
C(16) H(44) 0.978 no
C(19) H(13) 0.954 no
C(19) H(24) 0.947 no
C(19) H(25) 0.948 no
C(20) H(5) 0.950 no
C(20) H(9) 0.949 no
C(20) H(10) 0.951 no
C(21) H(28) 0.946 no
C(21) H(29) 0.951 no
C(21) H(30) 0.954 no
C(22) H(18) 0.950 no
C(22) H(20) 0.947 no
C(22) H(21) 0.951 no
C(23) H(3) 0.953 no
C(23) H(4) 0.942 no
C(23) H(11) 0.953 no
C(24) H(27) 0.945 no
C(24) H(31) 0.949 no
C(24) H(32) 0.951 no
C(25) H(1) 0.947 no
C(25) H(2) 0.953 no
C(25) H(12) 0.946 no
C(26) H(6) 0.955 no
C(26) H(7) 0.947 no
C(26) H(8) 0.946 no
C(27) H(15) 0.947 no
C(27) H(16) 0.956 no
C(27) H(19) 0.946 no
C(28) H(17) 0.949 no
C(28) H(22) 0.953 no
C(28) H(23) 0.955 no
C(29) H(14) 0.952 no
C(29) H(26) 0.947 no

loop_
_geom_contact_atom_site_label_1
_geom_contact_atom_site_label_2
_geom_contact_distance
_geom_contact_site_symmetry_2
Cl(1) C(29) 3.48(1) .
Cl(1) C(1) 3.54(1) .
Cl(1) C(3) 3.56(1) 2_765
Cl(1) C(12) 3.57(1) 2_755
C(7) C(22) 3.51(2) 2_666
C(10) C(24) 3.55(2) 2_656
C(20) C(26) 3.35(2) 2_665

loop_
_geom_torsion_atom_site_label_1
_geom_torsion_atom_site_label_2
_geom_torsion_atom_site_label_3
_geom_torsion_atom_site_label_4
_geom_torsion
_geom_torsion_site_symmetry_1
_geom_torsion_site_symmetry_2
_geom_torsion_site_symmetry_3
_geom_torsion_site_symmetry_4
_geom_torsion_publ_flag
Ir(1) Si(1) C(8) C(7) 156.9(9) 1_555 1_555 1_555 1_555 yes
Ir(1) Si(1) C(8) C(9) -27.2(7) 1_555 1_555 1_555 1_555 yes
Ir(1) Si(1) C(17) C(16) 91.8(9) 1_555 1_555 1_555 1_555 yes
Ir(1) Si(1) C(17) C(18) -84.0(8) 1_555 1_555 1_555 1_555 yes
Ir(1) N(1) C(1) C(2) 166.9(8) 1_555 1_555 1_555 1_555 yes
Ir(1) N(1) C(9) C(4) -160.7(7) 1_555 1_555 1_555 1_555 yes
Ir(1) N(1) C(9) C(8) 21(1) 1_555 1_555 1_555 1_555 yes
P(1) Ir(1) P(2) C(23) 51.3(4) 1_555 1_555 1_555 1_555 yes
P(1) Ir(1) P(2) C(24) -69.8(4) 1_555 1_555 1_555 1_555 yes
P(1) Ir(1) P(2) C(25) 172.0(5) 1_555 1_555 1_555 1_555 yes
P(1) Ir(1) P(3) C(26) -10.9(4) 1_555 1_555 1_555 1_555 yes
P(1) Ir(1) P(3) C(27) -133.1(5) 1_555 1_555 1_555 1_555 yes
P(1) Ir(1) P(3) C(28) 108.9(4) 1_555 1_555 1_555 1_555 yes
P(1) Ir(1) Si(1) C(8) -38.3(4) 1_555 1_555 1_555 1_555 yes
P(1) Ir(1) Si(1) C(17) -144.5(4) 1_555 1_555 1_555 1_555 yes
P(1) Ir(1) Si(1) C(19) 74.0(4) 1_555 1_555 1_555 1_555 yes
P(1) Ir(1) N(1) C(1) -48.9(8) 1_555 1_555 1_555 1_555 yes
P(1) Ir(1) N(1) C(9) 122.1(7) 1_555 1_555 1_555 1_555 yes
P(2) Ir(1) P(1) C(20) -100.7(5) 1_555 1_555 1_555 1_555 yes
P(2) Ir(1) P(1) C(21) 138.6(5) 1_555 1_555 1_555 1_555 yes
P(2) Ir(1) P(1) C(22) 27.6(5) 1_555 1_555 1_555 1_555 yes
P(2) Ir(1) P(3) C(26) 84.1(4) 1_555 1_555 1_555 1_555 yes
P(2) Ir(1) P(3) C(27) -38.2(5) 1_555 1_555 1_555 1_555 yes
P(2) Ir(1) P(3) C(28) -156.2(4) 1_555 1_555 1_555 1_555 yes
P(2) Ir(1) Si(1) C(8) -149.7(3) 1_555 1_555 1_555 1_555 yes
P(2) Ir(1) Si(1) C(17) 104.1(4) 1_555 1_555 1_555 1_555 yes
P(2) Ir(1) Si(1) C(19) -37.3(4) 1_555 1_555 1_555 1_555 yes
P(2) Ir(1) N(1) C(1) -146(2) 1_555 1_555 1_555 1_555 yes
P(2) Ir(1) N(1) C(9) 24(3) 1_555 1_555 1_555 1_555 yes
P(3) Ir(1) P(1) C(20) -5.2(5) 1_555 1_555 1_555 1_555 yes
P(3) Ir(1) P(1) C(21) -125.9(5) 1_555 1_555 1_555 1_555 yes
P(3) Ir(1) P(1) C(22) 123.1(5) 1_555 1_555 1_555 1_555 yes
P(3) Ir(1) P(2) C(23) -54.3(4) 1_555 1_555 1_555 1_555 yes
P(3) Ir(1) P(2) C(24) -175.3(4) 1_555 1_555 1_555 1_555 yes
P(3) Ir(1) P(2) C(25) 66.4(5) 1_555 1_555 1_555 1_555 yes
P(3) Ir(1) Si(1) C(8) 114.3(3) 1_555 1_555 1_555 1_555 yes
P(3) Ir(1) Si(1) C(17) 8.1(4) 1_555 1_555 1_555 1_555 yes
P(3) Ir(1) Si(1) C(19) -133.3(4) 1_555 1_555 1_555 1_555 yes
P(3) Ir(1) N(1) C(1) 56.3(8) 1_555 1_555 1_555 1_555 yes
P(3) Ir(1) N(1) C(9) -132.8(7) 1_555 1_555 1_555 1_555 yes
Si(1) Ir(1) P(1) C(20) 147.0(5) 1_555 1_555 1_555 1_555 yes
Si(1) Ir(1) P(1) C(21) 26.3(6) 1_555 1_555 1_555 1_555 yes
Si(1) Ir(1) P(1) C(22) -84.7(5) 1_555 1_555 1_555 1_555 yes
Si(1) Ir(1) P(2) C(23) -156.3(4) 1_555 1_555 1_555 1_555 yes
Si(1) Ir(1) P(2) C(24) 82.6(4) 1_555 1_555 1_555 1_555 yes
Si(1) Ir(1) P(2) C(25) -35.6(5) 1_555 1_555 1_555 1_555 yes
Si(1) Ir(1) P(3) C(26) -177.2(4) 1_555 1_555 1_555 1_555 yes
Si(1) Ir(1) P(3) C(27) 60.6(5) 1_555 1_555 1_555 1_555 yes
Si(1) Ir(1) P(3) C(28) -57.5(4) 1_555 1_555 1_555 1_555 yes
Si(1) Ir(1) N(1) C(1) 157.8(8) 1_555 1_555 1_555 1_555 yes
Si(1) Ir(1) N(1) C(9) -31.3(7) 1_555 1_555 1_555 1_555 yes
Si(1) C(8) C(7) C(6) 176.3(8) 1_555 1_555 1_555 1_555 yes
Si(1) C(8) C(9) N(1) 7(1) 1_555 1_555 1_555 1_555 yes
Si(1) C(8) C(9) C(4) -170.2(8) 1_555 1_555 1_555 1_555 yes
Si(1) C(17) C(16) C(15) -175.6(8) 1_555 1_555 1_555 1_555 yes
Si(1) C(17) C(18) N(2) -4(1) 1_555 1_555 1_555 1_555 yes
Si(1) C(17) C(18) C(13) 173.8(8) 1_555 1_555 1_555 1_555 yes
N(1) Ir(1) P(1) C(20) 84.2(5) 1_555 1_555 1_555 1_555 yes
N(1) Ir(1) P(1) C(21) -36.5(6) 1_555 1_555 1_555 1_555 yes
N(1) Ir(1) P(1) C(22) -147.5(5) 1_555 1_555 1_555 1_555 yes
N(1) Ir(1) P(2) C(23) 148(2) 1_555 1_555 1_555 1_555 yes
N(1) Ir(1) P(2) C(24) 27(2) 1_555 1_555 1_555 1_555 yes
N(1) Ir(1) P(2) C(25) -90(2) 1_555 1_555 1_555 1_555 yes
N(1) Ir(1) P(3) C(26) -97.8(4) 1_555 1_555 1_555 1_555 yes
N(1) Ir(1) P(3) C(27) 139.9(5) 1_555 1_555 1_555 1_555 yes
N(1) Ir(1) P(3) C(28) 21.9(5) 1_555 1_555 1_555 1_555 yes
N(1) Ir(1) Si(1) C(8) 26.2(4) 1_555 1_555 1_555 1_555 yes
N(1) Ir(1) Si(1) C(17) -80.0(4) 1_555 1_555 1_555 1_555 yes
N(1) Ir(1) Si(1) C(19) 138.6(5) 1_555 1_555 1_555 1_555 yes
N(1) C(1) C(2) C(3) -4(1) 1_555 1_555 1_555 1_555 yes
N(1) C(9) C(4) C(3) -8(1) 1_555 1_555 1_555 1_555 yes
N(1) C(9) C(4) C(5) 172.7(9) 1_555 1_555 1_555 1_555 yes
N(1) C(9) C(8) C(7) -175.8(9) 1_555 1_555 1_555 1_555 yes
N(2) C(10) C(11) C(12) 0(1) 1_555 1_555 1_555 1_555 yes
N(2) C(18) C(13) C(12) 1(1) 1_555 1_555 1_555 1_555 yes
N(2) C(18) C(13) C(14) -178.4(10) 1_555 1_555 1_555 1_555 yes
N(2) C(18) C(17) C(16) 178.9(9) 1_555 1_555 1_555 1_555 yes
C(1) N(1) C(9) C(4) 10(1) 1_555 1_555 1_555 1_555 yes
C(1) N(1) C(9) C(8) -167.5(9) 1_555 1_555 1_555 1_555 yes
C(1) C(2) C(3) C(4) 5(1) 1_555 1_555 1_555 1_555 yes
C(2) C(1) N(1) C(9) -4(1) 1_555 1_555 1_555 1_555 yes
C(2) C(3) C(4) C(5) 178(1) 1_555 1_555 1_555 1_555 yes
C(2) C(3) C(4) C(9) 0(1) 1_555 1_555 1_555 1_555 yes
C(3) C(4) C(5) C(6) -172(1) 1_555 1_555 1_555 1_555 yes
C(3) C(4) C(9) C(8) 169.1(9) 1_555 1_555 1_555 1_555 yes
C(4) C(5) C(6) C(7) 0(1) 1_555 1_555 1_555 1_555 yes
C(4) C(9) C(8) C(7) 6(1) 1_555 1_555 1_555 1_555 yes
C(5) C(4) C(9) C(8) -9(1) 1_555 1_555 1_555 1_555 yes
C(5) C(6) C(7) C(8) -3(1) 1_555 1_555 1_555 1_555 yes
C(6) C(5) C(4) C(9) 5(1) 1_555 1_555 1_555 1_555 yes
C(6) C(7) C(8) C(9) 0(1) 1_555 1_555 1_555 1_555 yes
C(7) C(8) Si(1) C(17) -79(1) 1_555 1_555 1_555 1_555 yes
C(7) C(8) Si(1) C(19) 30(1) 1_555 1_555 1_555 1_555 yes
C(8) Si(1) C(17) C(16) -12.3(10) 1_555 1_555 1_555 1_555 yes
C(8) Si(1) C(17) C(18) 171.8(8) 1_555 1_555 1_555 1_555 yes
C(9) C(8) Si(1) C(17) 96.4(8) 1_555 1_555 1_555 1_555 yes
C(9) C(8) Si(1) C(19) -153.2(7) 1_555 1_555 1_555 1_555 yes
C(10) N(2) C(18) C(13) -1(1) 1_555 1_555 1_555 1_555 yes
C(10) N(2) C(18) C(17) 177.1(9) 1_555 1_555 1_555 1_555 yes
C(10) C(11) C(12) C(13) 0(1) 1_555 1_555 1_555 1_555 yes
C(11) C(10) N(2) C(18) 1(1) 1_555 1_555 1_555 1_555 yes
C(11) C(12) C(13) C(14) 178(1) 1_555 1_555 1_555 1_555 yes
C(11) C(12) C(13) C(18) 0(1) 1_555 1_555 1_555 1_555 yes
C(12) C(13) C(14) C(15) 178(1) 1_555 1_555 1_555 1_555 yes
C(12) C(13) C(18) C(17) -177.3(10) 1_555 1_555 1_555 1_555 yes
C(13) C(14) C(15) C(16) 0(1) 1_555 1_555 1_555 1_555 yes
C(13) C(18) C(17) C(16) -2(1) 1_555 1_555 1_555 1_555 yes
C(14) C(13) C(18) C(17) 2(1) 1_555 1_555 1_555 1_555 yes
C(14) C(15) C(16) C(17) 1(1) 1_555 1_555 1_555 1_555 yes
C(15) C(14) C(13) C(18) -1(1) 1_555 1_555 1_555 1_555 yes
C(15) C(16) C(17) C(18) 0(1) 1_555 1_555 1_555 1_555 yes
C(16) C(17) Si(1) C(19) -121.5(9) 1_555 1_555 1_555 1_555 yes
C(18) C(17) Si(1) C(19) 62.6(9) 1_555 1_555 1_555 1_555 yes
